data_7020070
loop_
_publ_author_name
'Lee, Young Hoon'
'Kubota, Emi'
'Fuyuhiro, Akira'
'Kawata, Satoshi'
'Harrowfield, Jack M.'
'Kim, Yang'
'Hayami, Shinya'

_publ_section_title
;
 Synthesis, structure and luminescence properties of Cu(ii), Zn(ii) and
 Cd(ii) complexes with 4'-terphenylterpyridine.
;
_journal_issue 35
_journal_name_full 'Dalton transactions (Cambridge, England : 2003)'
_journal_page_first 10825
_journal_page_last 10831
_journal_paper_doi 10.1039/c2dt31245j
_journal_volume 41
_journal_year 2012
_chemical_formula_moiety 'C66 H46 Cl2 Cu N6 O8'
_chemical_formula_sum 'C66 H46 Cl2 Cu N6 O8'
_chemical_formula_weight 1185.58
_space_group_IT_number 14
_symmetry_cell_setting monoclinic
_symmetry_Int_Tables_number 14
_symmetry_space_group_name_Hall '-P 2ybc'
_symmetry_space_group_name_H-M 'P 1 21/c 1'
_atom_sites_solution_hydrogens geom
_atom_sites_solution_primary direct
_atom_sites_solution_secondary difmap
_cell_angle_alpha 90.0000
_cell_angle_beta 102.3470(10)
_cell_angle_gamma 90.0000
_cell_formula_units_Z 4
_cell_length_a 21.9482(6)
_cell_length_b 11.5584(3)
_cell_length_c 22.0597(7)
_cell_measurement_reflns_used 40778
_cell_measurement_temperature 100
_cell_measurement_theta_max 27.55
_cell_measurement_theta_min 3.06
_cell_volume 5466.8(3)
_computing_cell_refinement 'RAPID AUTO'
_computing_data_collection 'RAPID AUTO (Rigaku, ????)'
_computing_data_reduction 'RAPID AUTO'
_computing_molecular_graphics 'CrystalStructure 4.0'
_computing_publication_material 'CrystalStructure 4.0 (Rigaku, 2010)'
_computing_structure_refinement 'SHELXL97 (Sheldrick, 2008)'
_computing_structure_solution 'Il Milione (Burla, et al., 2007)'
_diffrn_ambient_temperature 100
_diffrn_detector_area_resol_mean 10.000
_diffrn_measured_fraction_theta_full 0.998
_diffrn_measured_fraction_theta_max 0.998
_diffrn_measurement_device_type 'Rigaku R-AXIS RAPID'
_diffrn_measurement_method \w
_diffrn_radiation_type 'Mo K\a'
_diffrn_radiation_wavelength 0.71075
_diffrn_reflns_av_R_equivalents 0.0347
_diffrn_reflns_limit_h_max 28
_diffrn_reflns_limit_h_min -26
_diffrn_reflns_limit_k_max 15
_diffrn_reflns_limit_k_min -14
_diffrn_reflns_limit_l_max 28
_diffrn_reflns_limit_l_min -28
_diffrn_reflns_number 52786
_diffrn_reflns_theta_full 27.48
_diffrn_reflns_theta_max 27.48
_diffrn_standards_number 0
_exptl_absorpt_coefficient_mu 0.563
_exptl_absorpt_correction_T_max 0.798
_exptl_absorpt_correction_T_min 0.462
_exptl_absorpt_correction_type multi-scan
_exptl_absorpt_process_details 'ABSCOR (Rigaku, 1995)'
_exptl_crystal_colour blue
_exptl_crystal_density_diffrn 1.440
_exptl_crystal_density_method 'not measured'
_exptl_crystal_description block
_exptl_crystal_F_000 2444.00
_exptl_crystal_size_max 0.600
_exptl_crystal_size_mid 0.400
_exptl_crystal_size_min 0.400
_refine_diff_density_max 0.850
_refine_diff_density_min -0.640
_refine_ls_extinction_method none
_refine_ls_goodness_of_fit_ref 1.064
_refine_ls_hydrogen_treatment constr
_refine_ls_number_parameters 767
_refine_ls_number_reflns 12515
_refine_ls_number_restraints 0
_refine_ls_R_factor_gt 0.0440
_refine_ls_shift/su_max 0.002
_refine_ls_structure_factor_coef Fsqd
_refine_ls_weighting_details 'w = 1/[\s^2^(Fo^2^)+(0.0536P)^2^+5.5035P] where P=(Fo^2^+2Fc^2^)/3'
_refine_ls_weighting_scheme calc
_refine_ls_wR_factor_ref 0.1173
_reflns_number_gt 10965
_reflns_number_total 12515
_reflns_threshold_expression F^2^>2.0\s(F^2^)
_cod_data_source_file c2dt31245j.txt
_cod_data_source_block 120218hymkbtCu-100K
_cod_database_code 7020070

loop_
_symmetry_equiv_pos_site_id
_symmetry_equiv_pos_as_xyz
1 +X,+Y,+Z
2 -X,1/2+Y,1/2-Z
3 -X,-Y,-Z
4 +X,1/2-Y,1/2+Z

loop_
_atom_site_label
_atom_site_type_symbol
_atom_site_fract_x
_atom_site_fract_y
_atom_site_fract_z
_atom_site_U_iso_or_equiv
_atom_site_adp_type
_atom_site_occupancy
_atom_site_symmetry_multiplicity
_atom_site_calc_flag
_atom_site_refinement_flags
Cu1 Cu 0.745633(11) 1.01882(2) 0.741662(11) 0.01893(7) Uani 1.0 4 d .
Cl1 Cl 1.09905(2) 0.86264(5) 0.87475(2) 0.02902(12) Uani 1.0 4 d .
Cl2 Cl 0.47278(2) 1.07951(6) 0.65469(3) 0.03651(14) Uani 1.0 4 d .
O1 O 1.06980(8) 0.95174(16) 0.83192(8) 0.0379(4) Uani 1.0 4 d .
O2 O 1.06445(9) 0.8524(2) 0.92278(9) 0.0501(5) Uani 1.0 4 d .
O3 O 1.09924(10) 0.75640(18) 0.84174(11) 0.0564(6) Uani 1.0 4 d .
O4 O 1.16207(7) 0.89687(16) 0.90130(8) 0.0387(4) Uani 1.0 4 d .
O5 O 0.43740(11) 1.0985(3) 0.59297(10) 0.0648(7) Uani 1.0 4 d .
O6 O 0.52631(10) 1.0110(3) 0.65652(16) 0.0805(9) Uani 1.0 4 d .
O7 O 0.43335(10) 1.02318(19) 0.68924(11) 0.0553(6) Uani 1.0 4 d .
O8 O 0.49049(9) 1.19223(18) 0.68096(9) 0.0479(5) Uani 1.0 4 d .
O9 O 0.88087(14) 0.6420(4) 0.72702(13) 0.1183(16) Uani 1.0 4 d .
N1 N 0.81276(8) 1.03861(14) 0.82581(8) 0.0201(4) Uani 1.0 4 d .
N2 N 0.82302(8) 0.99412(14) 0.71336(7) 0.0186(3) Uani 1.0 4 d .
N3 N 0.71086(8) 0.98520(14) 0.64717(8) 0.0218(4) Uani 1.0 4 d .
N4 N 0.72349(7) 1.20622(14) 0.72603(7) 0.0198(4) Uani 1.0 4 d .
N5 N 0.66761(7) 1.03801(14) 0.77439(7) 0.0187(3) Uani 1.0 4 d .
N6 N 0.72779(8) 0.84057(15) 0.77477(8) 0.0224(4) Uani 1.0 4 d .
C1 C 0.80264(9) 1.05850(17) 0.88265(9) 0.0223(4) Uani 1.0 4 d .
C2 C 0.84985(10) 1.05789(18) 0.93556(9) 0.0240(4) Uani 1.0 4 d .
C3 C 0.91012(10) 1.03609(18) 0.92912(10) 0.0255(5) Uani 1.0 4 d .
C4 C 0.92153(9) 1.01476(18) 0.87033(9) 0.0233(4) Uani 1.0 4 d .
C5 C 0.87174(9) 1.01669(16) 0.81953(9) 0.0194(4) Uani 1.0 4 d .
C6 C 0.87774(9) 0.99354(16) 0.75475(9) 0.0196(4) Uani 1.0 4 d .
C7 C 0.93314(9) 0.97067(17) 0.73636(9) 0.0214(4) Uani 1.0 4 d .
C8 C 0.93169(9) 0.94882(17) 0.67364(9) 0.0212(4) Uani 1.0 4 d .
C9 C 0.87425(9) 0.94970(17) 0.63150(9) 0.0215(4) Uani 1.0 4 d .
C10 C 0.82017(9) 0.97187(16) 0.65279(9) 0.0190(4) Uani 1.0 4 d .
C11 C 0.75573(9) 0.96740(16) 0.61458(9) 0.0199(4) Uani 1.0 4 d .
C12 C 0.74148(10) 0.94367(17) 0.55166(9) 0.0228(4) Uani 1.0 4 d .
C13 C 0.67929(10) 0.93508(18) 0.52126(10) 0.0270(5) Uani 1.0 4 d .
C14 C 0.63337(10) 0.95285(19) 0.55450(11) 0.0287(5) Uani 1.0 4 d .
C15 C 0.65102(10) 0.97848(18) 0.61736(11) 0.0265(5) Uani 1.0 4 d .
C16 C 0.99005(9) 0.92466(17) 0.65213(9) 0.0214(4) Uani 1.0 4 d .
C17 C 1.03749(9) 0.85647(18) 0.68728(9) 0.0231(4) Uani 1.0 4 d .
C18 C 1.09177(9) 0.83541(18) 0.66635(9) 0.0231(4) Uani 1.0 4 d .
C19 C 1.10058(9) 0.88225(17) 0.61015(9) 0.0207(4) Uani 1.0 4 d .
C20 C 1.05322(9) 0.95148(18) 0.57593(9) 0.0230(4) Uani 1.0 4 d .
C21 C 0.99881(10) 0.97248(18) 0.59644(9) 0.0237(4) Uani 1.0 4 d .
C22 C 1.15861(9) 0.85921(16) 0.58777(9) 0.0205(4) Uani 1.0 4 d .
C23 C 1.21677(9) 0.85358(17) 0.62858(9) 0.0214(4) Uani 1.0 4 d .
C24 C 1.27069(9) 0.83107(17) 0.60709(9) 0.0221(4) Uani 1.0 4 d .
C25 C 1.26891(9) 0.81227(17) 0.54416(9) 0.0212(4) Uani 1.0 4 d .
C26 C 1.21051(10) 0.81726(17) 0.50341(9) 0.0229(4) Uani 1.0 4 d .
C27 C 1.15664(9) 0.84076(17) 0.52444(9) 0.0226(4) Uani 1.0 4 d .
C28 C 1.32743(10) 0.79140(18) 0.52151(9) 0.0233(4) Uani 1.0 4 d .
C29 C 1.38522(10) 0.82930(19) 0.55569(10) 0.0270(5) Uani 1.0 4 d .
C30 C 1.43925(10) 0.8165(2) 0.53290(11) 0.0321(5) Uani 1.0 4 d .
C31 C 1.43661(11) 0.7685(3) 0.47525(11) 0.0346(5) Uani 1.0 4 d .
C32 C 1.37981(12) 0.7296(3) 0.44090(11) 0.0360(6) Uani 1.0 4 d .
C33 C 1.32574(11) 0.7389(2) 0.46386(10) 0.0295(5) Uani 1.0 4 d .
C34 C 0.75366(9) 1.28587(18) 0.69933(9) 0.0230(4) Uani 1.0 4 d .
C35 C 0.73317(10) 1.39888(18) 0.68960(10) 0.0259(5) Uani 1.0 4 d .
C36 C 0.67831(10) 1.43023(18) 0.70740(10) 0.0259(5) Uani 1.0 4 d .
C37 C 0.64591(9) 1.34801(17) 0.73387(9) 0.0225(4) Uani 1.0 4 d .
C38 C 0.67022(9) 1.23666(17) 0.74292(8) 0.0187(4) Uani 1.0 4 d .
C39 C 0.64043(9) 1.14292(16) 0.77272(9) 0.0189(4) Uani 1.0 4 d .
C40 C 0.58891(9) 1.16159(17) 0.79862(9) 0.0203(4) Uani 1.0 4 d .
C41 C 0.56241(9) 1.06915(17) 0.82508(9) 0.0209(4) Uani 1.0 4 d .
C42 C 0.59048(9) 0.96043(17) 0.82529(9) 0.0218(4) Uani 1.0 4 d .
C43 C 0.64350(9) 0.94802(17) 0.80060(9) 0.0200(4) Uani 1.0 4 d .
C44 C 0.67869(9) 0.83747(17) 0.80230(9) 0.0208(4) Uani 1.0 4 d .
C45 C 0.66357(10) 0.73793(18) 0.83126(11) 0.0282(5) Uani 1.0 4 d .
C46 C 0.70069(11) 0.64006(19) 0.83228(12) 0.0322(5) Uani 1.0 4 d .
C47 C 0.75161(10) 0.64420(18) 0.80463(11) 0.0286(5) Uani 1.0 4 d .
C48 C 0.76336(9) 0.74605(19) 0.77629(10) 0.0252(4) Uani 1.0 4 d .
C49 C 0.50684(9) 1.08818(17) 0.85190(9) 0.0211(4) Uani 1.0 4 d .
C50 C 0.49588(9) 1.01988(18) 0.90082(10) 0.0239(4) Uani 1.0 4 d .
C51 C 0.44407(9) 1.03897(18) 0.92625(9) 0.0236(4) Uani 1.0 4 d .
C52 C 0.40062(9) 1.12514(17) 0.90263(9) 0.0211(4) Uani 1.0 4 d .
C53 C 0.41207(9) 1.19369(17) 0.85383(9) 0.0230(4) Uani 1.0 4 d .
C54 C 0.46418(9) 1.17607(17) 0.82893(9) 0.0230(4) Uani 1.0 4 d .
C55 C 0.34190(9) 1.13837(17) 0.92529(9) 0.0212(4) Uani 1.0 4 d .
C56 C 0.33853(10) 1.1186(2) 0.98693(10) 0.0276(5) Uani 1.0 4 d .
C57 C 0.28294(10) 1.1324(2) 1.00650(10) 0.0272(5) Uani 1.0 4 d .
C58 C 0.22815(9) 1.16556(17) 0.96511(10) 0.0221(4) Uani 1.0 4 d .
C59 C 0.23101(9) 1.18104(17) 0.90285(9) 0.0220(4) Uani 1.0 4 d .
C60 C 0.28676(9) 1.16879(17) 0.88377(9) 0.0217(4) Uani 1.0 4 d .
C61 C 0.16956(9) 1.19114(17) 0.98623(10) 0.0238(4) Uani 1.0 4 d .
C62 C 0.17196(10) 1.2389(2) 1.04492(11) 0.0297(5) Uani 1.0 4 d .
C63 C 0.11747(11) 1.2674(2) 1.06421(12) 0.0354(6) Uani 1.0 4 d .
C64 C 0.05984(11) 1.2496(2) 1.02515(12) 0.0344(5) Uani 1.0 4 d .
C65 C 0.05693(10) 1.2037(2) 0.96653(12) 0.0319(5) Uani 1.0 4 d .
C66 C 0.11092(10) 1.17402(19) 0.94719(11) 0.0277(5) Uani 1.0 4 d .
C67 C 0.92812(14) 0.6679(3) 0.77437(17) 0.0539(8) Uani 1.0 4 d .
H1 H 0.7612 1.0737 0.8869 0.0268 Uiso 1.0 4 calc R
H2 H 0.8411 1.0721 0.9752 0.0287 Uiso 1.0 4 calc R
H3 H 0.9435 1.0357 0.9645 0.0305 Uiso 1.0 4 calc R
H4 H 0.9626 0.9992 0.8651 0.0280 Uiso 1.0 4 calc R
H5 H 0.8940 0.5818 0.7092 0.1774 Uiso 1.0 4 d .
H7 H 0.9716 0.9698 0.7660 0.0256 Uiso 1.0 4 calc R
H9 H 0.8722 0.9353 0.5887 0.0258 Uiso 1.0 4 calc R
H12 H 0.7738 0.9334 0.5295 0.0273 Uiso 1.0 4 calc R
H13 H 0.6685 0.9173 0.4783 0.0323 Uiso 1.0 4 calc R
H14 H 0.5905 0.9476 0.5347 0.0344 Uiso 1.0 4 calc R
H15 H 0.6194 0.9917 0.6401 0.0318 Uiso 1.0 4 calc R
H17 H 1.0325 0.8245 0.7256 0.0278 Uiso 1.0 4 calc R
H18 H 1.1235 0.7885 0.6905 0.0277 Uiso 1.0 4 calc R
H20 H 1.0584 0.9847 0.5380 0.0276 Uiso 1.0 4 calc R
H21 H 0.9672 1.0197 0.5725 0.0284 Uiso 1.0 4 calc R
H23 H 1.2195 0.8653 0.6717 0.0257 Uiso 1.0 4 calc R
H24 H 1.3096 0.8284 0.6359 0.0265 Uiso 1.0 4 calc R
H26 H 1.2078 0.8042 0.4604 0.0275 Uiso 1.0 4 calc R
H27 H 1.1178 0.8445 0.4956 0.0272 Uiso 1.0 4 calc R
H29 H 1.3876 0.8643 0.5951 0.0324 Uiso 1.0 4 calc R
H30 H 1.4782 0.8409 0.5573 0.0385 Uiso 1.0 4 calc R
H31 H 1.4733 0.7622 0.4591 0.0415 Uiso 1.0 4 calc R
H32 H 1.3779 0.6961 0.4012 0.0432 Uiso 1.0 4 calc R
H33 H 1.2875 0.7097 0.4404 0.0354 Uiso 1.0 4 calc R
H34 H 0.7907 1.2637 0.6866 0.0276 Uiso 1.0 4 calc R
H35 H 0.7560 1.4537 0.6712 0.0310 Uiso 1.0 4 calc R
H36 H 0.6632 1.5073 0.7015 0.0311 Uiso 1.0 4 calc R
H37 H 0.6079 1.3674 0.7456 0.0270 Uiso 1.0 4 calc R
H40 H 0.5716 1.2370 0.7984 0.0244 Uiso 1.0 4 calc R
H42 H 0.5735 0.8954 0.8422 0.0261 Uiso 1.0 4 calc R
H45 H 0.6285 0.7368 0.8500 0.0339 Uiso 1.0 4 calc R
H46 H 0.6912 0.5711 0.8518 0.0386 Uiso 1.0 4 calc R
H47 H 0.7778 0.5787 0.8051 0.0344 Uiso 1.0 4 calc R
H48 H 0.7982 0.7491 0.7571 0.0303 Uiso 1.0 4 calc R
H50 H 0.5242 0.9597 0.9168 0.0287 Uiso 1.0 4 calc R
H51 H 0.4380 0.9929 0.9602 0.0283 Uiso 1.0 4 calc R
H53 H 0.3835 1.2534 0.8375 0.0276 Uiso 1.0 4 calc R
H54 H 0.4710 1.2240 0.7960 0.0276 Uiso 1.0 4 calc R
H56 H 0.3749 1.0953 1.0160 0.0331 Uiso 1.0 4 calc R
H57 H 0.2821 1.1192 1.0488 0.0326 Uiso 1.0 4 calc R
H59 H 0.1942 1.2002 0.8733 0.0264 Uiso 1.0 4 calc R
H60 H 0.2876 1.1814 0.8414 0.0260 Uiso 1.0 4 calc R
H62 H 0.2112 1.2520 1.0720 0.0357 Uiso 1.0 4 calc R
H63 H 0.1198 1.2993 1.1043 0.0424 Uiso 1.0 4 calc R
H64 H 0.0227 1.2687 1.0384 0.0413 Uiso 1.0 4 calc R
H65 H 0.0175 1.1924 0.9394 0.0383 Uiso 1.0 4 calc R
H66 H 0.1082 1.1418 0.9071 0.0333 Uiso 1.0 4 calc R
H67A H 0.9216 0.7451 0.7902 0.0647 Uiso 1.0 4 calc R
H67B H 0.9674 0.6668 0.7600 0.0647 Uiso 1.0 4 calc R
H67C H 0.9300 0.6108 0.8075 0.0647 Uiso 1.0 4 calc R

loop_
_atom_site_aniso_label
_atom_site_aniso_U_11
_atom_site_aniso_U_22
_atom_site_aniso_U_33
_atom_site_aniso_U_12
_atom_site_aniso_U_13
_atom_site_aniso_U_23
Cu1 0.01891(13) 0.02041(13) 0.01777(12) 0.00039(8) 0.00456(9) -0.00044(8)
Cl1 0.0221(3) 0.0388(3) 0.0264(3) 0.00338(19) 0.00572(19) 0.0040(2)
Cl2 0.0213(3) 0.0552(4) 0.0325(3) -0.0022(3) 0.0046(2) -0.0063(3)
O1 0.0322(9) 0.0505(11) 0.0280(9) 0.0055(8) -0.0002(7) 0.0078(8)
O2 0.0354(10) 0.0797(15) 0.0392(11) 0.0012(10) 0.0171(8) 0.0153(10)
O3 0.0482(12) 0.0447(12) 0.0754(16) -0.0026(9) 0.0112(11) -0.0117(11)
O4 0.0222(8) 0.0521(11) 0.0401(10) 0.0036(7) 0.0029(7) 0.0063(8)
O5 0.0681(15) 0.0831(17) 0.0358(11) -0.0166(13) -0.0055(10) -0.0078(11)
O6 0.0321(12) 0.0809(18) 0.134(3) 0.0112(11) 0.0296(14) -0.0237(17)
O7 0.0480(12) 0.0538(13) 0.0722(15) 0.0024(10) 0.0308(11) 0.0071(11)
O8 0.0396(11) 0.0541(12) 0.0457(11) -0.0054(9) -0.0002(9) -0.0044(9)
O9 0.080(2) 0.191(4) 0.0677(18) 0.088(3) -0.0204(15) -0.061(2)
N1 0.0195(8) 0.0205(8) 0.0200(8) 0.0011(6) 0.0040(7) 0.0010(6)
N2 0.0191(8) 0.0193(8) 0.0175(8) -0.0008(6) 0.0045(6) 0.0007(6)
N3 0.0211(9) 0.0211(8) 0.0241(9) 0.0006(6) 0.0065(7) 0.0005(7)
N4 0.0190(8) 0.0231(8) 0.0174(8) 0.0016(6) 0.0045(6) 0.0004(6)
N5 0.0170(8) 0.0214(8) 0.0175(8) -0.0008(6) 0.0030(6) 0.0004(6)
N6 0.0195(8) 0.0273(9) 0.0205(8) 0.0002(7) 0.0043(7) -0.0024(7)
C1 0.0226(10) 0.0212(10) 0.0253(10) 0.0024(8) 0.0095(8) 0.0012(8)
C2 0.0315(11) 0.0229(10) 0.0188(10) -0.0003(8) 0.0085(8) 0.0002(8)
C3 0.0278(11) 0.0272(11) 0.0195(10) -0.0021(8) 0.0009(8) 0.0013(8)
C4 0.0192(10) 0.0281(11) 0.0224(10) 0.0001(8) 0.0037(8) 0.0017(8)
C5 0.0204(10) 0.0187(9) 0.0192(9) -0.0004(7) 0.0046(8) 0.0006(7)
C6 0.0203(10) 0.0200(9) 0.0181(9) -0.0005(7) 0.0034(8) 0.0013(7)
C7 0.0192(10) 0.0251(10) 0.0192(9) -0.0006(8) 0.0028(8) 0.0004(8)
C8 0.0207(10) 0.0215(10) 0.0223(10) 0.0003(7) 0.0063(8) 0.0018(8)
C9 0.0232(10) 0.0235(10) 0.0183(9) -0.0007(8) 0.0056(8) -0.0009(8)
C10 0.0209(10) 0.0181(9) 0.0182(9) -0.0000(7) 0.0046(8) 0.0008(7)
C11 0.0202(10) 0.0173(9) 0.0220(10) 0.0003(7) 0.0045(8) 0.0013(7)
C12 0.0237(10) 0.0225(10) 0.0218(10) 0.0000(8) 0.0042(8) 0.0006(8)
C13 0.0290(11) 0.0255(11) 0.0235(10) -0.0023(8) -0.0007(9) 0.0016(8)
C14 0.0203(10) 0.0280(11) 0.0344(12) -0.0020(8) -0.0016(9) 0.0056(9)
C15 0.0206(10) 0.0259(11) 0.0337(12) 0.0010(8) 0.0073(9) 0.0036(9)
C16 0.0197(10) 0.0256(10) 0.0196(9) -0.0002(8) 0.0055(8) -0.0013(8)
C17 0.0244(10) 0.0267(10) 0.0196(10) 0.0006(8) 0.0075(8) 0.0032(8)
C18 0.0230(10) 0.0248(10) 0.0218(10) 0.0022(8) 0.0054(8) 0.0026(8)
C19 0.0213(10) 0.0222(10) 0.0190(9) -0.0016(7) 0.0053(8) -0.0026(7)
C20 0.0236(10) 0.0281(10) 0.0184(9) 0.0002(8) 0.0066(8) 0.0021(8)
C21 0.0225(10) 0.0285(11) 0.0198(10) 0.0022(8) 0.0039(8) 0.0017(8)
C22 0.0222(10) 0.0194(9) 0.0211(10) -0.0008(7) 0.0071(8) -0.0000(7)
C23 0.0251(10) 0.0233(10) 0.0161(9) 0.0005(8) 0.0049(8) -0.0005(7)
C24 0.0216(10) 0.0246(10) 0.0193(10) 0.0012(8) 0.0027(8) 0.0009(8)
C25 0.0231(10) 0.0199(9) 0.0212(10) -0.0004(7) 0.0066(8) 0.0001(7)
C26 0.0256(10) 0.0255(10) 0.0181(9) -0.0011(8) 0.0056(8) -0.0015(8)
C27 0.0217(10) 0.0260(10) 0.0197(10) -0.0023(8) 0.0031(8) -0.0009(8)
C28 0.0253(10) 0.0243(10) 0.0216(10) 0.0038(8) 0.0074(8) 0.0023(8)
C29 0.0254(11) 0.0329(12) 0.0229(10) 0.0032(9) 0.0057(8) 0.0034(9)
C30 0.0232(11) 0.0394(13) 0.0336(12) 0.0044(9) 0.0060(9) 0.0065(10)
C31 0.0285(12) 0.0424(14) 0.0366(13) 0.0107(10) 0.0152(10) 0.0045(10)
C32 0.0374(13) 0.0437(14) 0.0298(12) 0.0090(11) 0.0136(10) -0.0051(10)
C33 0.0295(11) 0.0330(12) 0.0266(11) 0.0025(9) 0.0075(9) -0.0038(9)
C34 0.0207(10) 0.0293(11) 0.0197(10) -0.0005(8) 0.0059(8) 0.0004(8)
C35 0.0283(11) 0.0276(11) 0.0222(10) -0.0041(8) 0.0064(8) 0.0043(8)
C36 0.0319(11) 0.0216(10) 0.0234(10) 0.0028(8) 0.0040(9) 0.0032(8)
C37 0.0222(10) 0.0249(10) 0.0205(10) 0.0035(8) 0.0044(8) 0.0010(8)
C38 0.0190(9) 0.0224(10) 0.0141(9) 0.0007(7) 0.0020(7) -0.0009(7)
C39 0.0189(9) 0.0216(9) 0.0154(9) 0.0003(7) 0.0019(7) -0.0002(7)
C40 0.0182(9) 0.0226(10) 0.0198(9) 0.0022(7) 0.0033(7) -0.0006(7)
C41 0.0176(9) 0.0250(10) 0.0201(9) 0.0001(7) 0.0040(8) -0.0000(8)
C42 0.0192(10) 0.0232(10) 0.0231(10) -0.0008(7) 0.0049(8) 0.0020(8)
C43 0.0183(9) 0.0210(9) 0.0199(9) -0.0011(7) 0.0022(7) 0.0002(7)
C44 0.0188(9) 0.0228(10) 0.0203(9) -0.0007(7) 0.0028(8) -0.0021(8)
C45 0.0243(11) 0.0247(11) 0.0376(12) -0.0009(8) 0.0109(9) 0.0019(9)
C46 0.0314(12) 0.0220(11) 0.0433(14) 0.0007(9) 0.0083(10) 0.0024(9)
C47 0.0272(11) 0.0236(11) 0.0331(12) 0.0053(8) 0.0019(9) -0.0048(9)
C48 0.0204(10) 0.0296(11) 0.0254(10) 0.0018(8) 0.0043(8) -0.0058(8)
C49 0.0179(9) 0.0242(10) 0.0215(10) -0.0003(7) 0.0046(8) -0.0014(8)
C50 0.0201(10) 0.0276(11) 0.0240(10) 0.0035(8) 0.0048(8) 0.0036(8)
C51 0.0212(10) 0.0290(11) 0.0212(10) 0.0015(8) 0.0057(8) 0.0031(8)
C52 0.0183(9) 0.0250(10) 0.0200(9) -0.0009(7) 0.0044(8) -0.0030(8)
C53 0.0214(10) 0.0232(10) 0.0250(10) 0.0035(8) 0.0061(8) 0.0012(8)
C54 0.0235(10) 0.0231(10) 0.0236(10) 0.0005(8) 0.0078(8) 0.0020(8)
C55 0.0198(10) 0.0219(10) 0.0225(10) 0.0004(7) 0.0058(8) -0.0015(8)
C56 0.0210(10) 0.0386(12) 0.0228(10) 0.0049(9) 0.0041(8) 0.0025(9)
C57 0.0240(11) 0.0369(12) 0.0221(10) 0.0024(9) 0.0081(8) 0.0029(9)
C58 0.0207(10) 0.0210(10) 0.0256(10) -0.0005(7) 0.0075(8) -0.0005(8)
C59 0.0195(10) 0.0206(10) 0.0251(10) 0.0008(7) 0.0029(8) -0.0008(8)
C60 0.0236(10) 0.0221(10) 0.0198(10) 0.0009(8) 0.0055(8) -0.0015(8)
C61 0.0205(10) 0.0231(10) 0.0294(11) 0.0005(8) 0.0086(8) 0.0024(8)
C62 0.0255(11) 0.0332(12) 0.0319(12) 0.0003(9) 0.0090(9) -0.0029(9)
C63 0.0345(13) 0.0374(13) 0.0386(13) 0.0037(10) 0.0176(11) -0.0034(10)
C64 0.0261(11) 0.0316(12) 0.0498(15) 0.0053(9) 0.0179(11) 0.0044(10)
C65 0.0209(10) 0.0298(12) 0.0457(14) -0.0001(8) 0.0084(10) 0.0064(10)
C66 0.0244(11) 0.0258(11) 0.0337(12) -0.0017(8) 0.0078(9) 0.0026(9)
C67 0.0456(17) 0.0379(15) 0.079(3) 0.0099(12) 0.0163(16) 0.0106(15)

loop_
_atom_type_symbol
_atom_type_description
_atom_type_scat_dispersion_real
_atom_type_scat_dispersion_imag
_atom_type_scat_source
Cu Cu 0.3201 1.2651
;
International Tables for Crystallography
(1992, Vol. C, Tables 4.2.6.8 and 6.1.1.4)
;
N N 0.0061 0.0033
;
International Tables for Crystallography
(1992, Vol. C, Tables 4.2.6.8 and 6.1.1.4)
;
O O 0.0106 0.0060
;
International Tables for Crystallography
(1992, Vol. C, Tables 4.2.6.8 and 6.1.1.4)
;
Cl Cl 0.1484 0.1585
;
International Tables for Crystallography
(1992, Vol. C, Tables 4.2.6.8 and 6.1.1.4)
;
C C 0.0033 0.0016
;
International Tables for Crystallography
(1992, Vol. C, Tables 4.2.6.8 and 6.1.1.4)
;
H H 0.0000 0.0000
;
International Tables for Crystallography
(1992, Vol. C, Table 6.1.1.4)
;

loop_
_geom_angle_atom_site_label_1
_geom_angle_atom_site_label_2
_geom_angle_atom_site_label_3
_geom_angle
_geom_angle_publ_flag
N1 Cu1 N2 78.85(7) yes
N1 Cu1 N3 157.95(8) yes
N1 Cu1 N4 96.79(6) yes
N1 Cu1 N5 99.18(7) yes
N1 Cu1 N6 87.20(6) yes
N2 Cu1 N3 79.14(7) yes
N2 Cu1 N4 105.56(7) yes
N2 Cu1 N5 176.93(7) yes
N2 Cu1 N6 101.18(7) yes
N3 Cu1 N4 90.30(6) yes
N3 Cu1 N5 102.75(7) yes
N3 Cu1 N6 95.82(7) yes
N4 Cu1 N5 76.93(7) yes
N4 Cu1 N6 153.24(7) yes
N5 Cu1 N6 76.30(7) yes
O1 Cl1 O2 108.00(12) yes
O1 Cl1 O3 109.11(12) yes
O1 Cl1 O4 108.85(11) yes
O2 Cl1 O3 111.43(14) yes
O2 Cl1 O4 109.70(11) yes
O3 Cl1 O4 109.69(12) yes
O5 Cl2 O6 113.08(18) yes
O5 Cl2 O7 108.06(14) yes
O5 Cl2 O8 106.73(14) yes
O6 Cl2 O7 108.98(16) yes
O6 Cl2 O8 110.10(14) yes
O7 Cl2 O8 109.82(14) yes
Cu1 N1 C1 127.93(14) yes
Cu1 N1 C5 112.98(14) yes
C1 N1 C5 118.76(16) yes
Cu1 N2 C6 119.71(14) yes
Cu1 N2 C10 119.05(13) yes
C6 N2 C10 121.15(19) yes
Cu1 N3 C11 113.87(12) yes
Cu1 N3 C15 127.51(17) yes
C11 N3 C15 118.61(19) yes
Cu1 N4 C34 128.51(14) yes
Cu1 N4 C38 112.58(13) yes
C34 N4 C38 118.76(17) yes
Cu1 N5 C39 119.73(14) yes
Cu1 N5 C43 120.72(14) yes
C39 N5 C43 119.49(18) yes
Cu1 N6 C44 112.51(13) yes
Cu1 N6 C48 127.93(16) yes
C44 N6 C48 119.06(19) yes
N1 C1 C2 123.0(2) yes
C1 C2 C3 118.3(2) yes
C2 C3 C4 119.57(18) yes
C3 C4 C5 118.8(2) yes
N1 C5 C4 121.66(19) yes
N1 C5 C6 114.50(16) yes
C4 C5 C6 123.83(19) yes
N2 C6 C5 113.70(18) yes
N2 C6 C7 120.93(19) yes
C5 C6 C7 125.35(17) yes
C6 C7 C8 119.16(17) yes
C7 C8 C9 118.9(2) yes
C7 C8 C16 120.73(17) yes
C9 C8 C16 120.41(18) yes
C8 C9 C10 119.38(19) yes
N2 C10 C9 120.50(17) yes
N2 C10 C11 113.94(19) yes
C9 C10 C11 125.47(18) yes
N3 C11 C10 113.97(17) yes
N3 C11 C12 121.94(18) yes
C10 C11 C12 124.1(2) yes
C11 C12 C13 119.1(2) yes
C12 C13 C14 119.1(2) yes
C13 C14 C15 118.8(2) yes
N3 C15 C14 122.5(3) yes
C8 C16 C17 121.27(19) yes
C8 C16 C21 119.80(17) yes
C17 C16 C21 118.9(2) yes
C16 C17 C18 120.26(19) yes
C17 C18 C19 121.08(18) yes
C18 C19 C20 118.1(2) yes
C18 C19 C22 120.95(17) yes
C20 C19 C22 120.97(19) yes
C19 C20 C21 121.1(2) yes
C16 C21 C20 120.52(18) yes
C19 C22 C23 121.63(18) yes
C19 C22 C27 120.77(17) yes
C23 C22 C27 117.60(19) yes
C22 C23 C24 121.06(19) yes
C23 C24 C25 121.52(17) yes
C24 C25 C26 117.3(2) yes
C24 C25 C28 120.93(17) yes
C26 C25 C28 121.75(19) yes
C25 C26 C27 121.49(19) yes
C22 C27 C26 121.03(17) yes
C25 C28 C29 120.93(19) yes
C25 C28 C33 121.01(18) yes
C29 C28 C33 118.0(3) yes
C28 C29 C30 121.1(2) yes
C29 C30 C31 120.4(2) yes
C30 C31 C32 119.4(3) yes
C31 C32 C33 120.8(3) yes
C28 C33 C32 120.3(2) yes
N4 C34 C35 122.8(2) yes
C34 C35 C36 118.3(2) yes
C35 C36 C37 119.49(19) yes
C36 C37 C38 118.6(2) yes
N4 C38 C37 122.05(19) yes
N4 C38 C39 114.89(17) yes
C37 C38 C39 123.05(19) yes
N5 C39 C38 115.65(19) yes
N5 C39 C40 121.53(19) yes
C38 C39 C40 122.80(18) yes
C39 C40 C41 119.98(18) yes
C40 C41 C42 117.7(2) yes
C40 C41 C49 120.22(18) yes
C42 C41 C49 122.11(19) yes
C41 C42 C43 119.67(19) yes
N5 C43 C42 121.60(18) yes
N5 C43 C44 115.00(19) yes
C42 C43 C44 123.39(19) yes
N6 C44 C43 115.26(18) yes
N6 C44 C45 121.48(19) yes
C43 C44 C45 123.2(2) yes
C44 C45 C46 118.9(3) yes
C45 C46 C47 119.3(3) yes
C46 C47 C48 118.4(2) yes
N6 C48 C47 122.8(2) yes
C41 C49 C50 121.09(18) yes
C41 C49 C54 120.46(19) yes
C50 C49 C54 118.5(2) yes
C49 C50 C51 120.84(19) yes
C50 C51 C52 120.9(2) yes
C51 C52 C53 117.9(2) yes
C51 C52 C55 121.23(19) yes
C53 C52 C55 120.71(17) yes
C52 C53 C54 121.33(18) yes
C49 C54 C53 120.51(19) yes
C52 C55 C56 122.74(17) yes
C52 C55 C60 119.80(18) yes
C56 C55 C60 117.4(2) yes
C55 C56 C57 121.15(19) yes
C56 C57 C58 121.3(2) yes
C57 C58 C59 117.6(2) yes
C57 C58 C61 122.0(2) yes
C59 C58 C61 120.32(17) yes
C58 C59 C60 120.90(17) yes
C55 C60 C59 121.64(19) yes
C58 C61 C62 120.29(18) yes
C58 C61 C66 121.4(2) yes
C62 C61 C66 118.2(2) yes
C61 C62 C63 120.8(2) yes
C62 C63 C64 120.3(3) yes
C63 C64 C65 119.4(3) yes
C64 C65 C66 120.7(2) yes
C61 C66 C65 120.6(3) yes

loop_
_geom_bond_atom_site_label_1
_geom_bond_atom_site_label_2
_geom_bond_distance
_geom_bond_publ_flag
Cu1 N1 2.1211(16) yes
Cu1 N2 1.9519(19) yes
Cu1 N3 2.0972(17) yes
Cu1 N4 2.2305(17) yes
Cu1 N5 2.0079(17) yes
Cu1 N6 2.2481(18) yes
Cl1 O1 1.4512(18) yes
Cl1 O2 1.434(3) yes
Cl1 O3 1.428(3) yes
Cl1 O4 1.4375(16) yes
Cl2 O5 1.433(3) yes
Cl2 O6 1.410(3) yes
Cl2 O7 1.427(3) yes
Cl2 O8 1.445(3) yes
O9 C67 1.339(4) yes
N1 C1 1.339(3) yes
N1 C5 1.355(3) yes
N2 C6 1.344(3) yes
N2 C10 1.349(3) yes
N3 C11 1.353(3) yes
N3 C15 1.339(3) yes
N4 C34 1.342(3) yes
N4 C38 1.348(3) yes
N5 C39 1.348(3) yes
N5 C43 1.352(3) yes
N6 C44 1.346(3) yes
N6 C48 1.339(3) yes
C1 C2 1.385(3) yes
C2 C3 1.383(4) yes
C3 C4 1.394(4) yes
C4 C5 1.388(3) yes
C5 C6 1.487(3) yes
C6 C7 1.387(3) yes
C7 C8 1.400(3) yes
C8 C9 1.397(3) yes
C8 C16 1.485(3) yes
C9 C10 1.391(3) yes
C10 C11 1.484(3) yes
C11 C12 1.383(3) yes
C12 C13 1.390(3) yes
C13 C14 1.383(4) yes
C14 C15 1.390(4) yes
C16 C17 1.400(3) yes
C16 C21 1.397(3) yes
C17 C18 1.388(3) yes
C18 C19 1.404(3) yes
C19 C20 1.398(3) yes
C19 C22 1.485(3) yes
C20 C21 1.386(4) yes
C22 C23 1.397(3) yes
C22 C27 1.405(3) yes
C23 C24 1.390(3) yes
C24 C25 1.397(3) yes
C25 C26 1.401(3) yes
C25 C28 1.494(4) yes
C26 C27 1.386(4) yes
C28 C29 1.400(3) yes
C28 C33 1.402(3) yes
C29 C30 1.391(4) yes
C30 C31 1.377(4) yes
C31 C32 1.388(4) yes
C32 C33 1.391(4) yes
C34 C35 1.383(3) yes
C35 C36 1.392(4) yes
C36 C37 1.388(3) yes
C37 C38 1.391(3) yes
C38 C39 1.489(3) yes
C39 C40 1.389(3) yes
C40 C41 1.402(3) yes
C41 C42 1.399(3) yes
C41 C49 1.481(3) yes
C42 C43 1.394(3) yes
C43 C44 1.489(3) yes
C44 C45 1.390(3) yes
C45 C46 1.391(4) yes
C46 C47 1.384(4) yes
C47 C48 1.383(4) yes
C49 C50 1.399(3) yes
C49 C54 1.401(3) yes
C50 C51 1.389(3) yes
C51 C52 1.400(3) yes
C52 C53 1.402(3) yes
C52 C55 1.487(3) yes
C53 C54 1.386(3) yes
C55 C56 1.396(3) yes
C55 C60 1.398(3) yes
C56 C57 1.388(4) yes
C57 C58 1.399(3) yes
C58 C59 1.400(3) yes
C58 C61 1.488(3) yes
C59 C60 1.384(3) yes
C61 C62 1.398(4) yes
C61 C66 1.401(3) yes
C62 C63 1.392(4) yes
C63 C64 1.385(4) yes
C64 C65 1.387(4) yes
C65 C66 1.386(4) yes
